data_7702250
loop_
_publ_author_name
'Wang, Wen-Min'
'He, Li-Yuan'
'Wang, Xin-Xin'
'Shi, Ying'
'Wu, Zhi-Lei'
'Cui, Jian-Zhong'

_publ_section_title
;
 Linear-shaped Ln and Ln clusters constructed by a polydentate Schiff base
 ligand and a \b-diketone co-ligand: structures, fluorescence properties,
 magnetic refrigeration and single-molecule magnet behavior.
;
_journal_issue 44
_journal_name_full 'Dalton transactions (Cambridge, England : 2003)'
_journal_page_first 16744
_journal_page_last 16755
_journal_paper_doi 10.1039/c9dt03478a
_journal_volume 48
_journal_year 2019
_chemical_formula_moiety 'C56 H62 Lu4 N6 O20, 2(C H2 Cl2)'
_chemical_formula_sum 'C58 H66 Cl4 Lu4 N6 O20'
_chemical_formula_weight 2008.84
_space_group_crystal_system triclinic
_space_group_IT_number 2
_space_group_name_Hall '-P 1'
_space_group_name_H-M_alt 'P -1'
_atom_sites_solution_hydrogens mixed
_atom_sites_solution_primary iterative
_audit_creation_date 2018-07-17
_audit_creation_method
;
Olex2 1.2
(compiled 2018.05.29 svn.r3508 for OlexSys, GUI svn.r5506)
;
_audit_update_record
;
2019-08-25 deposited with the CCDC.	2019-10-15 downloaded from the CCDC.
;
_cell_angle_alpha 96.775(2)
_cell_angle_beta 94.875(2)
_cell_angle_gamma 101.833(2)
_cell_formula_units_Z 1
_cell_length_a 8.5600(4)
_cell_length_b 14.0982(7)
_cell_length_c 14.3191(6)
_cell_measurement_reflns_used 9920
_cell_measurement_temperature 150(2)
_cell_measurement_theta_max 26.44
_cell_measurement_theta_min 2.21
_cell_volume 1668.88(13)
_computing_cell_refinement 'SAINT v8.37A (Bruker, 2015)'
_computing_data_reduction 'SAINT v8.37A (Bruker, 2015)'
_computing_molecular_graphics 'Olex2 (Dolomanov et al., 2009)'
_computing_publication_material 'Olex2 (Dolomanov et al., 2009)'
_computing_structure_refinement 'XL (Sheldrick, 2008)'
_computing_structure_solution
;
Superflip (Palatinus & Chapuis, 2007;Palatinus & van der Lee, 2008;
Palatinus et al., 2012)
;
_diffrn_ambient_temperature 150.0
_diffrn_measured_fraction_theta_full 0.998
_diffrn_measured_fraction_theta_max 0.997
_diffrn_measurement_device_type 'Bruker APEX-II CCD'
_diffrn_measurement_method '\f and \w scans'
_diffrn_radiation_type MoK\a
_diffrn_radiation_wavelength 0.71073
_diffrn_reflns_av_R_equivalents 0.0453
_diffrn_reflns_av_unetI/netI 0.0358
_diffrn_reflns_Laue_measured_fraction_full 0.998
_diffrn_reflns_Laue_measured_fraction_max 0.997
_diffrn_reflns_limit_h_max 10
_diffrn_reflns_limit_h_min -10
_diffrn_reflns_limit_k_max 17
_diffrn_reflns_limit_k_min -17
_diffrn_reflns_limit_l_max 17
_diffrn_reflns_limit_l_min -17
_diffrn_reflns_number 31259
_diffrn_reflns_point_group_measured_fraction_full 0.998
_diffrn_reflns_point_group_measured_fraction_max 0.997
_diffrn_reflns_theta_full 25.242
_diffrn_reflns_theta_max 26.445
_diffrn_reflns_theta_min 2.213
_diffrn_standards_number 0
_exptl_absorpt_coefficient_mu 6.099
_exptl_absorpt_correction_T_max 0.7454
_exptl_absorpt_correction_T_min 0.4584
_exptl_absorpt_correction_type multi-scan
_exptl_absorpt_process_details
;
SADABS-2016/2 (Bruker,2016/2) was used for absorption correction.
wR2(int) was 0.1093 before and 0.0585 after correction.
The Ratio of minimum to maximum transmission is 0.6150.
The \l/2 correction factor is Not present.
;
_exptl_crystal_colour colorless
_exptl_crystal_density_diffrn 1.999
_exptl_crystal_description block
_exptl_crystal_F_000 968
_exptl_crystal_size_max 0.23
_exptl_crystal_size_mid 0.21
_exptl_crystal_size_min 0.14
_refine_diff_density_max 0.968
_refine_diff_density_min -1.190
_refine_diff_density_rms 0.157
_refine_ls_extinction_method none
_refine_ls_goodness_of_fit_ref 1.040
_refine_ls_hydrogen_treatment constr
_refine_ls_matrix_type full
_refine_ls_number_parameters 422
_refine_ls_number_reflns 6865
_refine_ls_number_restraints 1
_refine_ls_restrained_S_all 1.041
_refine_ls_R_factor_all 0.0383
_refine_ls_R_factor_gt 0.0291
_refine_ls_shift/su_max 0.004
_refine_ls_shift/su_mean 0.000
_refine_ls_structure_factor_coef Fsqd
_refine_ls_weighting_details 'w=1/[\s^2^(Fo^2^)+(0.0157P)^2^+12.2094P] where P=(Fo^2^+2Fc^2^)/3'
_refine_ls_weighting_scheme calc
_refine_ls_wR_factor_gt 0.0656
_refine_ls_wR_factor_ref 0.0691
_reflns_Friedel_coverage 0.000
_reflns_number_gt 5844
_reflns_number_total 6865
_reflns_threshold_expression 'I > 2\s(I)'
_cod_data_source_file c9dt03478a2.cif
_cod_data_source_block 10
_cod_original_cell_volume 1668.87(13)
_cod_database_code 7702250
_shelx_shelxl_version_number 2016/6
_shelx_space_group_comment
;
The symmetry employed for this shelxl refinement is uniquely defined
by the following loop, which should always be used as a source of
symmetry information in preference to the above space-group names.
They are only intended as comments.
;
_shelx_estimated_absorpt_t_max 0.482
_shelx_estimated_absorpt_t_min 0.334
_olex2_refinement_description
;
1. Fixed Uiso
 At 1.2 times of:
  All C(H) groups, All C(H,H) groups
 At 1.5 times of:
  All C(H,H,H) groups, All O(H,H) groups
2. Restrained distances
 H10B_$1-H7_$2
 2.2 with sigma of 0.02
3.a Rotating group:
 O10(H10A,H10B)
3.b Secondary CH2 refined with riding coordinates:
 C29(H29A,H29B)
3.c Aromatic/amide H refined with riding coordinates:
 C16(H16), C4(H4), C7(H7), C11(H11), C21(H21), C9(H9), C26(H26), C3(H3),
 C1(H1), C10(H10), C2(H2)
3.d Idealised Me refined as rotating group:
 C23(H23A,H23B,H23C), C18(H18A,H18B,H18C), C14(H14A,H14B,H14C), C19(H19A,H19B,
 H19C), C24(H24A,H24B,H24C), C28(H28A,H28B,H28C)
;
_olex2_submission_special_instructions 'No special instructions were received'

loop_
_space_group_symop_operation_xyz
'x, y, z'
'-x, -y, -z'

loop_
_atom_site_label
_atom_site_type_symbol
_atom_site_fract_x
_atom_site_fract_y
_atom_site_fract_z
_atom_site_U_iso_or_equiv
_atom_site_adp_type
_atom_site_occupancy
_atom_site_site_symmetry_order
_atom_site_calc_flag
_atom_site_refinement_flags_posn
Lu2 Lu 0.08770(2) 0.40119(2) 0.94386(2) 0.01182(6) Uani 1 1 d .
Lu1 Lu -0.11604(3) 0.72153(2) 1.29425(2) 0.01669(7) Uani 1 1 d .
Cl2 Cl 0.5131(4) 0.2256(3) 1.22956(18) 0.0939(10) Uani 1 1 d .
O5 O -0.0069(4) 0.3394(3) 1.0744(3) 0.0191(8) Uani 1 1 d .
O6 O -0.1521(4) 0.5683(3) 1.3309(3) 0.0206(8) Uani 1 1 d .
Cl1 Cl 0.6223(7) 0.1017(3) 1.0889(3) 0.166(2) Uani 1 1 d .
O3 O 0.0490(4) 0.6519(3) 1.2022(2) 0.0142(7) Uani 1 1 d .
O1 O 0.2655(4) 0.3555(3) 0.8414(2) 0.0159(8) Uani 1 1 d .
O4 O 0.0617(5) 0.2335(3) 0.9199(3) 0.0229(8) Uani 1 1 d .
O10 O 0.1762(4) 0.5338(3) 0.8598(2) 0.0164(7) Uani 1 1 d .
H10A H 0.089460 0.557057 0.828917 0.025 Uiso 1 1 d GR
H10B H 0.230751 0.517282 0.805519 0.025 Uiso 1 1 d DGR
O2 O 0.1357(4) 0.5337(2) 1.0636(2) 0.0118(7) Uani 1 1 d .
O9 O -0.0288(5) 0.8804(3) 1.2928(3) 0.0281(9) Uani 1 1 d .
O8 O 0.0856(5) 0.7703(3) 1.4139(3) 0.0261(9) Uani 1 1 d .
O7 O -0.2416(5) 0.7300(3) 1.4252(3) 0.0249(9) Uani 1 1 d .
N3 N 0.3463(5) 0.4038(3) 1.0195(3) 0.0150(9) Uani 1 1 d .
N1 N 0.3638(6) 0.2158(3) 0.7406(3) 0.0237(10) Uani 1 1 d .
C23 C -0.3581(8) 0.7093(5) 1.5675(4) 0.0352(15) Uani 1 1 d .
H23A H -0.311635 0.778762 1.589189 0.053 Uiso 1 1 calc GR
H23B H -0.345672 0.671487 1.619766 0.053 Uiso 1 1 calc GR
H23C H -0.472447 0.700818 1.545846 0.053 Uiso 1 1 calc GR
C16 C 0.0939(8) 0.1956(4) 1.0757(4) 0.0273(13) Uani 1 1 d .
H16 H 0.131933 0.152960 1.114391 0.033 Uiso 1 1 calc R
N2 N 0.4382(5) 0.3451(3) 0.9710(3) 0.0179(9) Uani 1 1 d .
C6 C 0.3840(6) 0.3242(4) 0.8824(4) 0.0162(11) Uani 1 1 d .
C4 C 0.5939(6) 0.2253(4) 0.8526(4) 0.0188(11) Uani 1 1 d .
H4 H 0.654232 0.253773 0.911628 0.023 Uiso 1 1 calc R
C20 C -0.1852(7) 0.5319(4) 1.4064(4) 0.0220(12) Uani 1 1 d .
C12 C 0.1680(6) 0.6055(4) 1.2240(4) 0.0143(10) Uani 1 1 d .
C7 C 0.4139(6) 0.4407(4) 1.1036(4) 0.0164(11) Uani 1 1 d .
H7 H 0.515592 0.427691 1.122522 0.020 Uiso 1 1 calc DR
C11 C 0.2470(6) 0.6173(4) 1.3149(4) 0.0182(11) Uani 1 1 d .
H11 H 0.212649 0.656246 1.364536 0.022 Uiso 1 1 calc R
C15 C 0.0953(7) 0.1765(4) 0.9767(5) 0.0249(13) Uani 1 1 d .
C27 C 0.0500(8) 0.9515(4) 1.3524(5) 0.0292(14) Uani 1 1 d .
C13 C 0.2154(6) 0.5444(4) 1.1503(4) 0.0128(10) Uani 1 1 d .
C25 C 0.1558(7) 0.8523(5) 1.4596(5) 0.0310(15) Uani 1 1 d .
C21 C -0.2422(7) 0.5796(5) 1.4829(4) 0.0285(14) Uani 1 1 d .
H21 H -0.261820 0.546047 1.535969 0.034 Uiso 1 1 calc R
C9 C 0.4253(6) 0.5168(4) 1.2638(4) 0.0172(11) Uani 1 1 d .
H9 H 0.514587 0.488275 1.277154 0.021 Uiso 1 1 calc R
C5 C 0.4531(6) 0.2535(4) 0.8238(4) 0.0170(11) Uani 1 1 d .
C26 C 0.1382(8) 0.9421(5) 1.4353(5) 0.0344(16) Uani 1 1 d .
H26 H 0.188692 0.999687 1.477192 0.041 Uiso 1 1 calc R
C18 C 0.0285(9) 0.2855(5) 1.2235(4) 0.0366(16) Uani 1 1 d .
H18A H 0.088915 0.350670 1.252386 0.055 Uiso 1 1 calc GR
H18B H 0.074003 0.235520 1.251374 0.055 Uiso 1 1 calc GR
H18C H -0.084229 0.278078 1.235180 0.055 Uiso 1 1 calc GR
C17 C 0.0392(7) 0.2738(4) 1.1183(4) 0.0217(12) Uani 1 1 d .
C8 C 0.3460(6) 0.5003(4) 1.1710(4) 0.0148(10) Uani 1 1 d .
C3 C 0.6447(7) 0.1555(4) 0.7943(5) 0.0282(14) Uani 1 1 d .
H3 H 0.741373 0.135594 0.811653 0.034 Uiso 1 1 calc R
C1 C 0.4138(8) 0.1470(5) 0.6853(4) 0.0302(14) Uani 1 1 d .
H1 H 0.351308 0.119124 0.626801 0.036 Uiso 1 1 calc R
C10 C 0.3756(6) 0.5733(4) 1.3347(4) 0.0204(12) Uani 1 1 d .
H10 H 0.428461 0.582585 1.397268 0.024 Uiso 1 1 calc R
C14 C 0.1401(9) 0.0838(5) 0.9345(5) 0.0387(17) Uani 1 1 d .
H14A H 0.046991 0.041739 0.894681 0.058 Uiso 1 1 calc GR
H14B H 0.173964 0.049110 0.985390 0.058 Uiso 1 1 calc GR
H14C H 0.228506 0.100236 0.895902 0.058 Uiso 1 1 calc GR
C22 C -0.2724(7) 0.6737(5) 1.4867(4) 0.0247(13) Uani 1 1 d .
C2 C 0.5506(8) 0.1150(5) 0.7091(5) 0.0325(15) Uani 1 1 d .
H2 H 0.580962 0.065621 0.667987 0.039 Uiso 1 1 calc R
C19 C -0.1690(8) 0.4275(5) 1.4075(5) 0.0322(14) Uani 1 1 d .
H19A H -0.243770 0.384791 1.356763 0.048 Uiso 1 1 calc GR
H19B H -0.193836 0.407180 1.468719 0.048 Uiso 1 1 calc GR
H19C H -0.058735 0.422622 1.397907 0.048 Uiso 1 1 calc GR
C24 C 0.2696(10) 0.8488(6) 1.5452(6) 0.060(3) Uani 1 1 d .
H24A H 0.214207 0.804470 1.585613 0.089 Uiso 1 1 calc GR
H24B H 0.305559 0.914575 1.580946 0.089 Uiso 1 1 calc GR
H24C H 0.362717 0.825117 1.524600 0.089 Uiso 1 1 calc GR
C28 C 0.0490(11) 1.0530(5) 1.3277(6) 0.050(2) Uani 1 1 d .
H28A H 0.130649 1.070592 1.285020 0.074 Uiso 1 1 calc GR
H28B H 0.072738 1.100322 1.385632 0.074 Uiso 1 1 calc GR
H28C H -0.057047 1.053668 1.296371 0.074 Uiso 1 1 calc GR
C29 C 0.5598(13) 0.2032(8) 1.1135(6) 0.067(3) Uani 1 1 d .
H29A H 0.463137 0.200924 1.069434 0.081 Uiso 1 1 calc R
H29B H 0.644096 0.258766 1.102042 0.081 Uiso 1 1 calc R

loop_
_atom_site_aniso_label
_atom_site_aniso_U_11
_atom_site_aniso_U_22
_atom_site_aniso_U_33
_atom_site_aniso_U_23
_atom_site_aniso_U_13
_atom_site_aniso_U_12
Lu2 0.01082(11) 0.01296(11) 0.01252(11) 0.00215(8) 0.00120(8) 0.00433(8)
Lu1 0.01672(12) 0.01636(12) 0.01675(12) -0.00077(9) 0.00215(9) 0.00464(9)
Cl2 0.099(2) 0.145(3) 0.0434(13) -0.0007(15) 0.0141(13) 0.044(2)
O5 0.0211(19) 0.0183(19) 0.022(2) 0.0091(16) 0.0064(15) 0.0076(16)
O6 0.0204(19) 0.023(2) 0.020(2) 0.0067(16) 0.0039(15) 0.0063(16)
Cl1 0.277(6) 0.124(3) 0.135(4) -0.002(3) 0.040(4) 0.137(4)
O3 0.0113(17) 0.0169(18) 0.0139(17) 0.0006(14) -0.0004(13) 0.0036(14)
O1 0.0143(18) 0.0187(19) 0.0161(18) 0.0021(15) 0.0012(14) 0.0072(15)
O4 0.026(2) 0.019(2) 0.023(2) 0.0042(16) 0.0033(16) 0.0031(17)
O10 0.0187(18) 0.0168(19) 0.0165(18) 0.0057(15) 0.0050(14) 0.0074(15)
O2 0.0058(15) 0.0143(17) 0.0159(17) 0.0011(14) 0.0007(13) 0.0048(13)
O9 0.032(2) 0.023(2) 0.026(2) 0.0002(18) 0.0005(18) 0.0022(18)
O8 0.025(2) 0.024(2) 0.027(2) -0.0046(18) -0.0041(17) 0.0072(17)
O7 0.027(2) 0.030(2) 0.020(2) 0.0011(17) 0.0069(17) 0.0120(18)
N3 0.013(2) 0.018(2) 0.017(2) 0.0044(18) 0.0026(17) 0.0084(17)
N1 0.026(3) 0.020(2) 0.026(3) -0.001(2) 0.005(2) 0.010(2)
C23 0.037(4) 0.048(4) 0.022(3) 0.000(3) 0.010(3) 0.013(3)
C16 0.038(3) 0.018(3) 0.032(3) 0.011(2) 0.004(3) 0.015(3)
N2 0.015(2) 0.020(2) 0.018(2) -0.0014(18) -0.0005(17) 0.0076(18)
C6 0.010(2) 0.017(3) 0.022(3) 0.004(2) 0.003(2) 0.002(2)
C4 0.014(3) 0.019(3) 0.026(3) 0.007(2) 0.006(2) 0.006(2)
C20 0.017(3) 0.033(3) 0.018(3) 0.008(2) 0.000(2) 0.008(2)
C12 0.015(2) 0.014(2) 0.014(2) 0.003(2) 0.0023(19) 0.001(2)
C7 0.012(2) 0.017(3) 0.021(3) 0.006(2) -0.002(2) 0.005(2)
C11 0.018(3) 0.021(3) 0.015(3) 0.002(2) 0.001(2) 0.003(2)
C15 0.023(3) 0.015(3) 0.039(4) 0.006(2) 0.005(3) 0.006(2)
C27 0.033(3) 0.019(3) 0.035(3) 0.002(3) 0.012(3) 0.001(3)
C13 0.010(2) 0.014(2) 0.015(2) 0.0061(19) -0.0002(19) 0.0011(19)
C25 0.024(3) 0.034(4) 0.033(3) -0.015(3) -0.001(3) 0.013(3)
C21 0.029(3) 0.044(4) 0.015(3) 0.010(3) 0.004(2) 0.010(3)
C9 0.012(2) 0.021(3) 0.018(3) 0.004(2) -0.003(2) 0.004(2)
C5 0.019(3) 0.013(3) 0.022(3) 0.006(2) 0.009(2) 0.007(2)
C26 0.031(3) 0.026(3) 0.040(4) -0.015(3) -0.002(3) 0.005(3)
C18 0.061(5) 0.033(4) 0.024(3) 0.015(3) 0.008(3) 0.021(3)
C17 0.023(3) 0.022(3) 0.024(3) 0.011(2) 0.007(2) 0.007(2)
C8 0.013(2) 0.013(2) 0.018(3) 0.003(2) 0.003(2) 0.001(2)
C3 0.025(3) 0.024(3) 0.042(4) 0.007(3) 0.010(3) 0.015(3)
C1 0.035(3) 0.030(3) 0.025(3) -0.005(3) 0.003(3) 0.012(3)
C10 0.015(3) 0.024(3) 0.020(3) 0.003(2) -0.003(2) 0.001(2)
C14 0.061(5) 0.021(3) 0.042(4) 0.010(3) 0.018(3) 0.019(3)
C22 0.017(3) 0.038(3) 0.016(3) -0.002(2) 0.001(2) 0.001(2)
C2 0.037(4) 0.028(3) 0.037(4) -0.005(3) 0.009(3) 0.019(3)
C19 0.038(4) 0.035(4) 0.028(3) 0.014(3) 0.006(3) 0.013(3)
C24 0.063(5) 0.045(5) 0.061(5) -0.022(4) -0.039(4) 0.025(4)
C28 0.067(5) 0.026(4) 0.052(5) 0.002(3) 0.003(4) 0.006(4)
C29 0.088(7) 0.089(7) 0.041(5) 0.020(5) 0.014(5) 0.047(6)

loop_
_atom_type_symbol
_atom_type_description
_atom_type_scat_dispersion_real
_atom_type_scat_dispersion_imag
_atom_type_scat_source
C C 0.0033 0.0016 'International Tables Vol C Tables 4.2.6.8 and 6.1.1.4'
H H 0.0000 0.0000 'International Tables Vol C Tables 4.2.6.8 and 6.1.1.4'
Cl Cl 0.1484 0.1585 'International Tables Vol C Tables 4.2.6.8 and 6.1.1.4'
Lu Lu -0.4720 5.8584 'International Tables Vol C Tables 4.2.6.8 and 6.1.1.4'
N N 0.0061 0.0033 'International Tables Vol C Tables 4.2.6.8 and 6.1.1.4'
O O 0.0106 0.0060 'International Tables Vol C Tables 4.2.6.8 and 6.1.1.4'

loop_
_geom_angle_atom_site_label_1
_geom_angle_atom_site_label_2
_geom_angle_atom_site_label_3
_geom_angle
_geom_angle_site_symmetry_1
_geom_angle_site_symmetry_3
Lu1 Lu2 Lu2 139.431(10) 2_567 2_567
O5 Lu2 Lu2 77.12(9) . 2_567
O5 Lu2 Lu1 131.01(9) . 2_567
O5 Lu2 O1 132.29(13) . .
O5 Lu2 O4 71.72(13) . .
O5 Lu2 O10 151.62(13) . .
O5 Lu2 O2 74.28(13) . .
O5 Lu2 N3 85.50(14) . .
O3 Lu2 Lu2 107.53(9) 2_567 2_567
O3 Lu2 Lu1 36.43(9) 2_567 2_567
O3 Lu2 O5 120.60(13) 2_567 .
O3 Lu2 O1 71.48(12) 2_567 .
O3 Lu2 O4 73.85(13) 2_567 .
O3 Lu2 O10 77.48(13) 2_567 .
O3 Lu2 O2 140.85(12) 2_567 .
O3 Lu2 O2 72.42(12) 2_567 2_567
O3 Lu2 N3 136.83(13) 2_567 .
O1 Lu2 Lu2 147.78(9) . 2_567
O1 Lu2 Lu1 35.89(9) . 2_567
O1 Lu2 O10 71.95(12) . .
O1 Lu2 N3 65.85(13) . .
O4 Lu2 Lu2 143.41(10) . 2_567
O4 Lu2 Lu1 60.70(10) . 2_567
O4 Lu2 O1 68.47(13) . .
O4 Lu2 O10 136.63(13) . .
O4 Lu2 O2 141.70(13) . .
O4 Lu2 N3 84.65(14) . .
O10 Lu2 Lu2 76.40(8) . 2_567
O10 Lu2 Lu1 76.90(8) . 2_567
O10 Lu2 N3 94.98(14) . .
O2 Lu2 Lu2 37.05(8) 2_567 2_567
O2 Lu2 Lu2 36.29(8) . 2_567
O2 Lu2 Lu1 154.48(9) . 2_567
O2 Lu2 Lu1 108.11(8) 2_567 2_567
O2 Lu2 O5 85.13(13) 2_567 .
O2 Lu2 O1 127.97(12) . .
O2 Lu2 O1 137.98(12) 2_567 .
O2 Lu2 O4 120.05(13) 2_567 .
O2 Lu2 O10 79.90(12) 2_567 .
O2 Lu2 O10 78.37(12) . .
O2 Lu2 O2 73.35(13) 2_567 .
O2 Lu2 N3 148.87(13) 2_567 .
O2 Lu2 N3 75.54(13) . .
N3 Lu2 Lu2 111.83(10) . 2_567
N3 Lu2 Lu1 100.41(10) . 2_567
O6 Lu1 Lu2 83.01(9) . 2_567
O6 Lu1 O3 76.74(13) . .
O6 Lu1 O1 82.49(14) . 2_567
O6 Lu1 O8 89.43(14) . .
O6 Lu1 N1 116.46(15) . 2_567
O3 Lu1 Lu2 35.93(8) . 2_567
O3 Lu1 N1 134.08(14) . 2_567
O1 Lu1 Lu2 37.25(9) 2_567 2_567
O1 Lu1 O3 72.34(12) 2_567 .
O1 Lu1 O8 162.39(13) 2_567 .
O1 Lu1 N1 66.81(14) 2_567 2_567
O9 Lu1 Lu2 106.78(11) . 2_567
O9 Lu1 O6 163.91(15) . .
O9 Lu1 O3 103.46(14) . .
O9 Lu1 O1 113.11(14) . 2_567
O9 Lu1 O8 74.49(15) . .
O9 Lu1 O7 98.27(15) . .
O9 Lu1 N1 75.26(16) . 2_567
O8 Lu1 Lu2 126.34(10) . 2_567
O8 Lu1 O3 90.62(13) . .
O8 Lu1 N1 130.67(15) . 2_567
O7 Lu1 Lu2 150.10(11) . 2_567
O7 Lu1 O6 76.75(14) . .
O7 Lu1 O3 150.16(14) . .
O7 Lu1 O1 117.17(14) . 2_567
O7 Lu1 O8 75.67(15) . .
O7 Lu1 N1 71.24(15) . 2_567
N1 Lu1 Lu2 99.30(11) 2_567 2_567
C17 O5 Lu2 128.3(3) . .
C20 O6 Lu1 132.8(4) . .
Lu2 O3 Lu1 107.64(14) 2_567 .
C12 O3 Lu2 114.6(3) . 2_567
C12 O3 Lu1 131.9(3) . .
Lu1 O1 Lu2 106.86(14) 2_567 .
C6 O1 Lu2 114.4(3) . .
C6 O1 Lu1 123.8(3) . 2_567
C15 O4 Lu2 129.9(4) . .
Lu2 O2 Lu2 106.65(13) 2_567 .
C13 O2 Lu2 129.1(3) . .
C13 O2 Lu2 115.0(3) . 2_567
C27 O9 Lu1 135.1(4) . .
C25 O8 Lu1 134.1(4) . .
C22 O7 Lu1 133.8(4) . .
N2 N3 Lu2 116.4(3) . .
C7 N3 Lu2 131.1(3) . .
C7 N3 N2 112.0(4) . .
C5 N1 Lu1 116.5(3) . 2_567
C1 N1 Lu1 126.0(4) . 2_567
C1 N1 C5 117.4(5) . .
C17 C16 C15 122.5(5) . .
C6 N2 N3 110.4(4) . .
O1 C6 C5 117.0(5) . .
N2 C6 O1 125.3(5) . .
N2 C6 C5 117.5(5) . .
C3 C4 C5 119.0(5) . .
O6 C20 C21 124.8(6) . .
O6 C20 C19 115.8(5) . .
C21 C20 C19 119.3(5) . .
O3 C12 C11 122.3(5) . .
O3 C12 C13 118.3(4) . .
C11 C12 C13 119.3(5) . .
N3 C7 C8 124.7(5) . .
C12 C11 C10 121.4(5) . .
O4 C15 C16 123.7(5) . .
O4 C15 C14 116.9(6) . .
C16 C15 C14 119.4(6) . .
O9 C27 C26 124.8(6) . .
O9 C27 C28 116.2(6) . .
C26 C27 C28 119.0(6) . .
O2 C13 C12 117.8(4) . .
O2 C13 C8 123.3(4) . .
C8 C13 C12 118.8(4) . .
O8 C25 C26 124.9(6) . .
O8 C25 C24 115.6(6) . .
C26 C25 C24 119.5(6) . .
C20 C21 C22 124.2(6) . .
C10 C9 C8 121.0(5) . .
N1 C5 C6 113.6(5) . .
N1 C5 C4 122.8(5) . .
C4 C5 C6 123.5(5) . .
C25 C26 C27 122.8(6) . .
O5 C17 C16 124.7(5) . .
O5 C17 C18 115.5(5) . .
C16 C17 C18 119.9(5) . .
C13 C8 C7 125.7(5) . .
C9 C8 C7 114.5(5) . .
C9 C8 C13 119.7(5) . .
C4 C3 C2 118.2(5) . .
N1 C1 C2 123.2(6) . .
C9 C10 C11 119.7(5) . .
O7 C22 C23 116.8(6) . .
O7 C22 C21 125.2(5) . .
C21 C22 C23 117.9(6) . .
C1 C2 C3 119.3(5) . .
Cl1 C29 Cl2 114.7(6) . .

loop_
_geom_bond_atom_site_label_1
_geom_bond_atom_site_label_2
_geom_bond_distance
_geom_bond_site_symmetry_2
Lu2 Lu2 3.6974(4) 2_567
Lu2 Lu1 3.6875(3) 2_567
Lu2 O5 2.293(4) .
Lu2 O3 2.271(3) 2_567
Lu2 O1 2.332(3) .
Lu2 O4 2.310(4) .
Lu2 O10 2.371(4) .
Lu2 O2 2.325(3) .
Lu2 O2 2.284(3) 2_567
Lu2 N3 2.372(4) .
Lu1 O6 2.250(4) .
Lu1 O3 2.298(3) .
Lu1 O1 2.259(4) 2_567
Lu1 O9 2.214(4) .
Lu1 O8 2.263(4) .
Lu1 O7 2.242(4) .
Lu1 N1 2.494(5) 2_567
Cl2 C29 1.750(9) .
O5 C17 1.285(7) .
O6 C20 1.278(7) .
Cl1 C29 1.639(10) .
O3 C12 1.353(6) .
O1 C6 1.309(6) .
O4 C15 1.265(7) .
O2 C13 1.342(6) .
O9 C27 1.269(7) .
O8 C25 1.263(7) .
O7 C22 1.263(7) .
N3 N2 1.417(6) .
N3 C7 1.292(7) .
N1 C5 1.347(7) .
N1 C1 1.341(7) .
C23 C22 1.511(8) .
C16 C15 1.412(9) .
C16 C17 1.382(8) .
N2 C6 1.291(7) .
C6 C5 1.475(7) .
C4 C5 1.389(7) .
C4 C3 1.378(8) .
C20 C21 1.395(8) .
C20 C19 1.508(8) .
C12 C11 1.390(7) .
C12 C13 1.422(7) .
C7 C8 1.442(7) .
C11 C10 1.396(8) .
C15 C14 1.511(8) .
C27 C26 1.386(9) .
C27 C28 1.516(9) .
C13 C8 1.412(7) .
C25 C26 1.386(10) .
C25 C24 1.511(9) .
C21 C22 1.399(9) .
C9 C8 1.410(7) .
C9 C10 1.367(8) .
C18 C17 1.509(8) .
C3 C2 1.394(9) .
C1 C2 1.370(9) .

loop_
_geom_torsion_atom_site_label_1
_geom_torsion_atom_site_label_2
_geom_torsion_atom_site_label_3
_geom_torsion_atom_site_label_4
_geom_torsion
_geom_torsion_site_symmetry_1
Lu2 O5 C17 C16 -33.1(8) .
Lu2 O5 C17 C18 147.7(4) .
Lu2 O3 C12 C11 -169.7(4) 2_567
Lu2 O3 C12 C13 11.9(6) 2_567
Lu2 O1 C6 N2 -23.4(7) .
Lu2 O1 C6 C5 151.9(4) .
Lu2 O4 C15 C16 27.7(8) .
Lu2 O4 C15 C14 -151.9(4) .
Lu2 O2 C13 C12 -8.7(6) 2_567
Lu2 O2 C13 C12 -150.5(3) .
Lu2 O2 C13 C8 31.2(7) .
Lu2 O2 C13 C8 173.0(4) 2_567
Lu2 N3 N2 C6 19.4(5) .
Lu2 N3 C7 C8 -6.5(8) .
Lu1 O6 C20 C21 14.6(9) .
Lu1 O6 C20 C19 -169.0(4) .
Lu1 O3 C12 C11 -20.6(7) .
Lu1 O3 C12 C13 160.9(3) .
Lu1 O1 C6 N2 -156.6(4) 2_567
Lu1 O1 C6 C5 18.6(6) 2_567
Lu1 O9 C27 C26 15.9(10) .
Lu1 O9 C27 C28 -166.0(5) .
Lu1 O8 C25 C26 -10.6(10) .
Lu1 O8 C25 C24 171.0(5) .
Lu1 O7 C22 C23 178.4(4) .
Lu1 O7 C22 C21 -5.6(9) .
Lu1 N1 C5 C6 2.1(6) 2_567
Lu1 N1 C5 C4 179.9(4) 2_567
Lu1 N1 C1 C2 -179.3(5) 2_567
O6 C20 C21 C22 0.7(10) .
O3 C12 C11 C10 -176.2(5) .
O3 C12 C13 O2 -2.1(7) .
O3 C12 C13 C8 176.2(4) .
O1 C6 C5 N1 -12.4(7) .
O1 C6 C5 C4 169.8(5) .
O2 C13 C8 C7 1.5(8) .
O2 C13 C8 C9 178.8(5) .
O9 C27 C26 C25 3.3(11) .
O8 C25 C26 C27 -5.5(11) .
N3 N2 C6 O1 2.6(7) .
N3 N2 C6 C5 -172.6(4) .
N3 C7 C8 C13 -14.2(9) .
N3 C7 C8 C9 168.4(5) .
N1 C1 C2 C3 -0.5(11) .
N2 N3 C7 C8 -177.4(5) .
N2 C6 C5 N1 163.2(5) .
N2 C6 C5 C4 -14.6(8) .
C4 C3 C2 C1 1.4(10) .
C20 C21 C22 O7 -5.4(10) .
C20 C21 C22 C23 170.6(6) .
C12 C11 C10 C9 -0.3(8) .
C12 C13 C8 C7 -176.7(5) .
C12 C13 C8 C9 0.5(7) .
C7 N3 N2 C6 -168.2(5) .
C11 C12 C13 O2 179.4(5) .
C11 C12 C13 C8 -2.3(7) .
C15 C16 C17 O5 -4.0(10) .
C15 C16 C17 C18 175.2(6) .
C13 C12 C11 C10 2.3(8) .
C5 N1 C1 C2 -0.8(10) .
C5 C4 C3 C2 -1.0(9) .
C17 C16 C15 O4 6.9(10) .
C17 C16 C15 C14 -173.5(6) .
C8 C9 C10 C11 -1.5(8) .
C3 C4 C5 N1 -0.4(8) .
C3 C4 C5 C6 177.2(5) .
C1 N1 C5 C6 -176.5(5) .
C1 N1 C5 C4 1.3(8) .
C10 C9 C8 C7 179.0(5) .
C10 C9 C8 C13 1.4(8) .
C19 C20 C21 C22 -175.5(6) .
C24 C25 C26 C27 172.8(7) .
C28 C27 C26 C25 -174.8(6) .
